data_7239238
loop_
_publ_author_name
'Kapdi, Anant R.'
'Karbelkar, Amruta'
'Naik, Minal'
'Pednekar, Suhas'
'Fischer, Christian'
'Schulzke, Carola'
'Tromp, Moniek'

_publ_section_title
;
 Efficient synthesis of coumarin-based tetra and pentacyclic rings using
 phospha-palladacycles
;
_journal_issue 43
_journal_name_full 'RSC Advances'
_journal_page_first 20905
_journal_paper_doi 10.1039/c3ra43821j
_journal_volume 3
_journal_year 2013
_chemical_formula_sum 'C12 H7 F O3'
_chemical_formula_weight 218.18
_space_group_IT_number 2
_space_group_name_Hall '-P 1'
_space_group_name_H-M_alt 'P -1'
_symmetry_cell_setting triclinic
_symmetry_space_group_name_H-M 'P -1'
_atom_sites_solution_hydrogens geom
_atom_sites_solution_primary direct
_atom_sites_solution_secondary difmap
_audit_creation_method SHELXL-97
_cell_angle_alpha 74.65(3)
_cell_angle_beta 80.31(3)
_cell_angle_gamma 82.76(3)
_cell_formula_units_Z 2
_cell_length_a 7.1648(14)
_cell_length_b 7.7947(16)
_cell_length_c 8.6050(17)
_cell_measurement_reflns_used 5030
_cell_measurement_temperature 170(2)
_cell_measurement_theta_max 58.5
_cell_measurement_theta_min 6.4
_cell_volume 455.13(17)
_computing_structure_refinement 'SHELXL-97 (Sheldrick, 2008)'
_diffrn_ambient_temperature 170(2)
_diffrn_measured_fraction_theta_full 0.983
_diffrn_measured_fraction_theta_max 0.983
_diffrn_radiation_monochromator graphite
_diffrn_radiation_source 'fine-focus sealed tube'
_diffrn_radiation_type MoK\a
_diffrn_radiation_wavelength 0.71073
_diffrn_reflns_av_R_equivalents 0.0291
_diffrn_reflns_av_sigmaI/netI 0.0306
_diffrn_reflns_limit_h_max 9
_diffrn_reflns_limit_h_min -9
_diffrn_reflns_limit_k_max 10
_diffrn_reflns_limit_k_min -10
_diffrn_reflns_limit_l_max 11
_diffrn_reflns_limit_l_min -11
_diffrn_reflns_number 5030
_diffrn_reflns_theta_full 29.25
_diffrn_reflns_theta_max 29.25
_diffrn_reflns_theta_min 3.19
_exptl_absorpt_coefficient_mu 0.128
_exptl_absorpt_correction_T_max 0.9841
_exptl_absorpt_correction_T_min 0.9086
_exptl_absorpt_correction_type numerical
_exptl_absorpt_process_details 'face indexed'
_exptl_crystal_colour colourless
_exptl_crystal_density_diffrn 1.592
_exptl_crystal_density_method 'not measured'
_exptl_crystal_description platelet
_exptl_crystal_F_000 224
_exptl_crystal_size_max 0.25
_exptl_crystal_size_mid 0.20
_exptl_crystal_size_min 0.15
_refine_diff_density_max 0.314
_refine_diff_density_min -0.289
_refine_diff_density_rms 0.055
_refine_ls_extinction_method none
_refine_ls_goodness_of_fit_ref 1.063
_refine_ls_hydrogen_treatment constr
_refine_ls_matrix_type full
_refine_ls_number_parameters 146
_refine_ls_number_reflns 2442
_refine_ls_number_restraints 0
_refine_ls_restrained_S_all 1.063
_refine_ls_R_factor_all 0.0687
_refine_ls_R_factor_gt 0.0486
_refine_ls_shift/su_max 0.000
_refine_ls_shift/su_mean 0.000
_refine_ls_structure_factor_coef Fsqd
_refine_ls_weighting_details 'calc w=1/[\s^2^(Fo^2^)+(0.0814P)^2^+0.0618P] where P=(Fo^2^+2Fc^2^)/3'
_refine_ls_weighting_scheme calc
_refine_ls_wR_factor_gt 0.1293
_refine_ls_wR_factor_ref 0.1425
_reflns_number_gt 1762
_reflns_number_total 2442
_reflns_threshold_expression >2\s(I)
_cod_data_source_file c3ra43821j.txt
_cod_data_source_block MNB75
_cod_original_cell_volume 455.13(16)
_cod_original_sg_symbol_H-M P-1
_cod_database_code 7239238

loop_
_symmetry_equiv_pos_as_xyz
'x, y, z'
'-x, -y, -z'

loop_
_atom_site_label
_atom_site_type_symbol
_atom_site_fract_x
_atom_site_fract_y
_atom_site_fract_z
_atom_site_U_iso_or_equiv
_atom_site_adp_type
_atom_site_occupancy
_atom_site_symmetry_multiplicity
_atom_site_calc_flag
_atom_site_refinement_flags
C1 C 0.0818(2) 0.0354(2) 0.7259(2) 0.0349(4) Uani 1 1 d .
H1A H -0.0517 0.0578 0.7086 0.052 Uiso 1 1 calc R
H1B H 0.0932 0.0511 0.8331 0.052 Uiso 1 1 calc R
H1C H 0.1281 -0.0870 0.7206 0.052 Uiso 1 1 calc R
C2 C 0.1965(2) 0.1628(2) 0.59803(19) 0.0288(3) Uani 1 1 d .
C3 C 0.1279(2) 0.2951(2) 0.48099(19) 0.0289(3) Uani 1 1 d .
H3 H -0.0039 0.3170 0.4725 0.035 Uiso 1 1 calc R
C4 C 0.2642(2) 0.3989(2) 0.37212(18) 0.0268(3) Uani 1 1 d .
C5 C 0.3951(2) 0.6006(2) 0.16986(19) 0.0278(3) Uani 1 1 d .
C6 C 0.4176(2) 0.7403(2) 0.0339(2) 0.0343(4) Uani 1 1 d .
H6 H 0.3121 0.8058 -0.0146 0.041 Uiso 1 1 calc R
C7 C 0.6027(3) 0.7805(2) -0.0287(2) 0.0359(4) Uani 1 1 d .
H7 H 0.6278 0.8764 -0.1219 0.043 Uiso 1 1 calc R
C8 C 0.7505(2) 0.6787(2) 0.0468(2) 0.0333(4) Uani 1 1 d .
C9 C 0.7295(2) 0.5402(2) 0.18417(19) 0.0302(3) Uani 1 1 d .
H9 H 0.8353 0.4757 0.2330 0.036 Uiso 1 1 calc R
C10 C 0.5437(2) 0.5005(2) 0.24719(18) 0.0268(3) Uani 1 1 d .
C11 C 0.45457(19) 0.3696(2) 0.38054(18) 0.0260(3) Uani 1 1 d .
C12 C 0.5251(2) 0.2316(2) 0.50731(18) 0.0263(3) Uani 1 1 d .
O1 O 0.22218(15) 0.53800(15) 0.24680(13) 0.0306(3) Uani 1 1 d .
O2 O 0.68609(14) 0.19147(16) 0.53548(14) 0.0331(3) Uani 1 1 d .
O3 O 0.38580(14) 0.13126(15) 0.61206(13) 0.0287(3) Uani 1 1 d .
F1 F 0.92931(15) 0.71943(16) -0.02002(14) 0.0460(3) Uani 1 1 d .

loop_
_atom_site_aniso_label
_atom_site_aniso_U_11
_atom_site_aniso_U_22
_atom_site_aniso_U_33
_atom_site_aniso_U_23
_atom_site_aniso_U_13
_atom_site_aniso_U_12
C1 0.0263(7) 0.0370(9) 0.0356(8) -0.0006(7) 0.0035(6) -0.0102(6)
C2 0.0201(6) 0.0332(8) 0.0317(8) -0.0068(6) 0.0021(5) -0.0073(5)
C3 0.0193(6) 0.0333(8) 0.0318(8) -0.0049(6) 0.0006(5) -0.0061(5)
C4 0.0230(7) 0.0285(8) 0.0262(7) -0.0035(6) -0.0001(5) -0.0048(5)
C5 0.0258(7) 0.0292(8) 0.0269(7) -0.0054(6) 0.0009(5) -0.0060(5)
C6 0.0367(8) 0.0329(8) 0.0307(8) -0.0041(7) -0.0020(6) -0.0049(7)
C7 0.0443(9) 0.0305(8) 0.0294(8) -0.0030(6) 0.0034(7) -0.0119(7)
C8 0.0305(8) 0.0353(9) 0.0322(8) -0.0072(7) 0.0073(6) -0.0143(6)
C9 0.0265(7) 0.0317(8) 0.0312(8) -0.0063(6) 0.0028(6) -0.0106(6)
C10 0.0257(7) 0.0277(7) 0.0258(7) -0.0061(6) 0.0024(5) -0.0072(5)
C11 0.0202(6) 0.0284(7) 0.0280(7) -0.0059(6) 0.0022(5) -0.0064(5)
C12 0.0204(6) 0.0289(8) 0.0289(8) -0.0073(6) 0.0021(5) -0.0068(5)
O1 0.0233(5) 0.0331(6) 0.0303(6) -0.0002(4) -0.0007(4) -0.0038(4)
O2 0.0209(5) 0.0373(6) 0.0379(6) -0.0048(5) -0.0026(4) -0.0032(4)
O3 0.0206(5) 0.0312(6) 0.0307(6) -0.0020(4) 0.0008(4) -0.0068(4)
F1 0.0365(6) 0.0489(7) 0.0453(6) -0.0012(5) 0.0110(4) -0.0212(5)

loop_
_atom_type_symbol
_atom_type_description
_atom_type_scat_dispersion_real
_atom_type_scat_dispersion_imag
_atom_type_scat_source
C C 0.0033 0.0016 'International Tables Vol C Tables 4.2.6.8 and 6.1.1.4'
H H 0.0000 0.0000 'International Tables Vol C Tables 4.2.6.8 and 6.1.1.4'
O O 0.0106 0.0060 'International Tables Vol C Tables 4.2.6.8 and 6.1.1.4'
F F 0.0171 0.0103 'International Tables Vol C Tables 4.2.6.8 and 6.1.1.4'

loop_
_geom_angle_atom_site_label_1
_geom_angle_atom_site_label_2
_geom_angle_atom_site_label_3
_geom_angle
C3 C2 O3 122.60(13)
C3 C2 C1 125.65(14)
O3 C2 C1 111.74(14)
C2 C3 C4 115.58(13)
O1 C4 C11 112.43(13)
O1 C4 C3 124.06(13)
C11 C4 C3 123.51(15)
C6 C5 O1 124.67(15)
C6 C5 C10 124.53(15)
O1 C5 C10 110.79(13)
C5 C6 C7 116.34(17)
C8 C7 C6 119.01(16)
F1 C8 C9 117.61(16)
F1 C8 C7 117.24(15)
C9 C8 C7 125.15(15)
C8 C9 C10 115.77(16)
C9 C10 C5 119.19(14)
C9 C10 C11 135.63(15)
C5 C10 C11 105.16(13)
C4 C11 C12 120.39(13)
C4 C11 C10 106.14(14)
C12 C11 C10 133.46(13)
O2 C12 O3 116.68(14)
O2 C12 C11 129.03(14)
O3 C12 C11 114.30(12)
C4 O1 C5 105.47(12)
C2 O3 C12 123.58(13)

loop_
_geom_bond_atom_site_label_1
_geom_bond_atom_site_label_2
_geom_bond_distance
C1 C2 1.482(2)
C2 C3 1.345(2)
C2 O3 1.3676(18)
C3 C4 1.405(2)
C4 O1 1.3554(19)
C4 C11 1.365(2)
C5 C6 1.374(2)
C5 O1 1.3842(17)
C5 C10 1.392(2)
C6 C7 1.386(2)
C7 C8 1.386(3)
C8 F1 1.3534(17)
C8 C9 1.375(2)
C9 C10 1.3909(19)
C10 C11 1.436(2)
C11 C12 1.425(2)
C12 O2 1.2042(18)
C12 O3 1.3931(17)
